data_1506071
loop_
_publ_author_name
'Shukla, Krupa H.'
'Boehmler, Debra J.'
'Bogacyzk, Suzanne'
'Duvall, Bridget R.'
'Peterson, William A.'
'McElroy, William T.'
'Deshong, Philip'

_publ_section_title
;
 Application of palladium-catalyzed allylic arylation to the synthesis of
 a (+/-)-7-deoxypancratistatin analogue.
;
_journal_issue 19
_journal_name_full 'Organic letters'
_journal_page_first 4183
_journal_page_last 4186
_journal_paper_doi 10.1021/ol061070z
_journal_volume 8
_journal_year 2006
_chemical_formula_sum 'C19 H23 N O7'
_chemical_formula_weight 377.38
_chemical_name_systematic
; 
 ? 
;
_space_group_IT_number 14
_symmetry_cell_setting monoclinic
_symmetry_space_group_name_Hall '-P 2yn'
_symmetry_space_group_name_H-M 'P 1 21/n 1'
_atom_sites_solution_hydrogens geom
_atom_sites_solution_primary direct
_atom_sites_solution_secondary difmap
_audit_creation_method SHELXL-97
_cell_angle_alpha 90.00
_cell_angle_beta 91.1980(10)
_cell_angle_gamma 90.00
_cell_formula_units_Z 4
_cell_length_a 10.6655(4)
_cell_length_b 9.6467(4)
_cell_length_c 17.6175(7)
_cell_measurement_reflns_used 5799
_cell_measurement_temperature 193(2)
_cell_measurement_theta_max 27.41
_cell_measurement_theta_min 2.25
_cell_volume 1812.21(12)
_computing_cell_refinement 'Bruker SMART'
_computing_data_collection 'Bruker SMART'
_computing_data_reduction 'Bruker SAINT'
_computing_molecular_graphics 'Bruker SHELXTL'
_computing_publication_material 'Bruker SHELXTL'
_computing_structure_refinement 'SHELXL-97 (Sheldrick, 1997)'
_computing_structure_solution 'SHELXS-97 (Sheldrick, 1990)'
_diffrn_ambient_temperature 193(2)
_diffrn_measured_fraction_theta_full 0.999
_diffrn_measured_fraction_theta_max 0.999
_diffrn_measurement_device_type 'CCD area detector'
_diffrn_measurement_method 'phi and omega scans'
_diffrn_radiation_monochromator graphite
_diffrn_radiation_source 'fine-focus sealed tube'
_diffrn_radiation_type MoK\a
_diffrn_radiation_wavelength 0.71073
_diffrn_reflns_av_R_equivalents 0.0210
_diffrn_reflns_av_sigmaI/netI 0.0124
_diffrn_reflns_limit_h_max 13
_diffrn_reflns_limit_h_min -13
_diffrn_reflns_limit_k_max 12
_diffrn_reflns_limit_k_min -12
_diffrn_reflns_limit_l_max 22
_diffrn_reflns_limit_l_min -22
_diffrn_reflns_number 27878
_diffrn_reflns_theta_full 27.50
_diffrn_reflns_theta_max 27.50
_diffrn_reflns_theta_min 2.31
_diffrn_standards_decay_% 0
_exptl_absorpt_coefficient_mu 0.106
_exptl_absorpt_correction_T_max 1.00000
_exptl_absorpt_correction_T_min 0.92763
_exptl_absorpt_correction_type 'Empirical, SADABS'
_exptl_crystal_colour Colorless
_exptl_crystal_density_diffrn 1.383
_exptl_crystal_density_meas 0
_exptl_crystal_density_method 'not measured'
_exptl_crystal_description Block
_exptl_crystal_F_000 800
_exptl_crystal_size_max 0.494
_exptl_crystal_size_mid 0.156
_exptl_crystal_size_min 0.138
_refine_diff_density_max 0.235
_refine_diff_density_min -0.180
_refine_diff_density_rms 0.035
_refine_ls_extinction_coef 0.0010(7)
_refine_ls_extinction_expression Fc^*^=kFc[1+0.001xFc^2^\l^3^/sin(2\q)]^-1/4^
_refine_ls_extinction_method SHELXL
_refine_ls_goodness_of_fit_ref 1.069
_refine_ls_hydrogen_treatment mixed
_refine_ls_matrix_type full
_refine_ls_number_parameters 337
_refine_ls_number_reflns 4161
_refine_ls_number_restraints 0
_refine_ls_restrained_S_all 1.069
_refine_ls_R_factor_all 0.0445
_refine_ls_R_factor_gt 0.0332
_refine_ls_shift/su_max 0.001
_refine_ls_shift/su_mean 0.000
_refine_ls_structure_factor_coef Fsqd
_refine_ls_weighting_details 'calc w=1/[\s^2^(Fo^2^)+(0.0500P)^2^+0.3215P] where P=(Fo^2^+2Fc^2^)/3'
_refine_ls_weighting_scheme calc
_refine_ls_wR_factor_gt 0.0883
_refine_ls_wR_factor_ref 0.0963
_reflns_number_gt 3401
_reflns_number_total 4161
_reflns_threshold_expression >2sigma(I)
_cod_data_source_file ol061070zsi20060430_115642.cif
_cod_data_source_block 909ff
_cod_depositor_comments
;
The following automatic conversions were performed:

'_symmetry_cell_setting' value 'Monoclinic' changed to 'monoclinic'
according to /home/saulius/struct/CIF-dictionaries/cif_core.dic
dictionary named 'cif_core.dic' version 2.4.1 from 2010-06-29.

Automatic conversion script
Id: cif_fix_values 1715 2011-07-08 13:25:40Z adriana 
;
_cod_original_sg_symbol_H-M P2(1)/n
_cod_database_code 1506071

loop_
_symmetry_equiv_pos_as_xyz
'x, y, z'
'-x+1/2, y+1/2, -z+1/2'
'-x, -y, -z'
'x-1/2, -y-1/2, z-1/2'

loop_
_atom_site_label
_atom_site_type_symbol
_atom_site_fract_x
_atom_site_fract_y
_atom_site_fract_z
_atom_site_U_iso_or_equiv
_atom_site_adp_type
_atom_site_occupancy
_atom_site_symmetry_multiplicity
_atom_site_calc_flag
C1 C 0.20725(11) 0.34988(12) 0.93292(6) 0.0356(2) Uani 1 1 d
H1 H 0.2362(12) 0.2932(14) 0.8903(8) 0.037(3) Uiso 1 1 d
C2 C 0.31310(10) 0.43723(12) 0.96651(6) 0.0331(2) Uani 1 1 d
H2 H 0.3724(12) 0.4711(13) 0.9286(7) 0.032(3) Uiso 1 1 d
C3 C 0.26219(9) 0.55675(11) 1.01362(6) 0.0314(2) Uani 1 1 d
H3 H 0.2118(12) 0.5196(13) 1.0560(7) 0.032(3) Uiso 1 1 d
C4 C 0.17305(10) 0.64890(12) 0.96710(6) 0.0332(2) Uani 1 1 d
H4 H 0.1311(12) 0.7143(14) 1.0026(7) 0.036(3) Uiso 1 1 d
C5 C 0.07815(10) 0.56347(13) 0.92300(7) 0.0373(3) Uani 1 1 d
H5 H 0.0042(14) 0.6105(15) 0.9052(8) 0.045(4) Uiso 1 1 d
C6 C 0.09292(11) 0.42980(13) 0.90856(6) 0.0379(3) Uani 1 1 d
H6 H 0.0289(13) 0.3788(15) 0.8805(8) 0.045(4) Uiso 1 1 d
C8 C 0.34912(15) 0.09431(16) 1.00563(9) 0.0520(3) Uani 1 1 d
H8A H 0.2987(17) 0.0166(19) 1.0220(10) 0.064(5) Uiso 1 1 d
H8B H 0.4348(17) 0.0814(17) 1.0288(10) 0.063(5) Uiso 1 1 d
H8C H 0.3565(15) 0.0975(18) 0.9508(10) 0.062(5) Uiso 1 1 d
C9 C 0.27417(13) 0.22919(14) 1.11849(7) 0.0426(3) Uani 1 1 d
H9A H 0.2417(14) 0.3200(17) 1.1345(9) 0.054(4) Uiso 1 1 d
H9B H 0.3533(15) 0.2125(16) 1.1448(9) 0.051(4) Uiso 1 1 d
H9C H 0.2149(15) 0.1569(17) 1.1332(9) 0.058(4) Uiso 1 1 d
C10 C 0.36954(10) 0.65458(11) 1.12461(6) 0.0339(2) Uani 1 1 d
C11 C 0.48395(14) 0.78094(14) 1.21891(7) 0.0447(3) Uani 1 1 d
H11A H 0.5747(16) 0.7804(17) 1.2333(9) 0.057(4) Uiso 1 1 d
H11B H 0.4363(15) 0.7252(16) 1.2537(9) 0.050(4) Uiso 1 1 d
C12 C 0.43594(14) 0.92709(15) 1.21534(9) 0.0486(3) Uani 1 1 d
H12A H 0.4877(16) 0.9823(18) 1.1782(10) 0.063(5) Uiso 1 1 d
H12B H 0.4366(18) 0.972(2) 1.2632(12) 0.075(5) Uiso 1 1 d
H12C H 0.3487(17) 0.9301(18) 1.1959(10) 0.064(5) Uiso 1 1 d
C1' C 0.19307(10) 0.83861(11) 0.87850(6) 0.0322(2) Uani 1 1 d
C2' C 0.07985(10) 0.89922(12) 0.90066(7) 0.0354(2) Uani 1 1 d
H2' H 0.0320(12) 0.8666(14) 0.9440(8) 0.038(3) Uiso 1 1 d
C3' C 0.03726(10) 1.00721(11) 0.85625(7) 0.0348(2) Uani 1 1 d
C4' C 0.10014(11) 1.05513(12) 0.79365(7) 0.0371(2) Uani 1 1 d
C5' C 0.21198(11) 0.99761(12) 0.77239(7) 0.0386(3) Uani 1 1 d
H5' H 0.2572(14) 1.0296(15) 0.7268(8) 0.048(4) Uiso 1 1 d
C6' C 0.25796(10) 0.88690(12) 0.81606(7) 0.0352(2) Uani 1 1 d
H6' H 0.3382(12) 0.8387(13) 0.8020(7) 0.033(3) Uiso 1 1 d
C7' C -0.08831(12) 1.14904(14) 0.79191(8) 0.0437(3) Uani 1 1 d
H7'1 H -0.1405(13) 1.0875(15) 0.7582(8) 0.043(4) Uiso 1 1 d
H7'2 H -0.1254(14) 1.2404(16) 0.7982(8) 0.048(4) Uiso 1 1 d
C7A C 0.29459(11) 0.22930(12) 1.03382(7) 0.0362(2) Uani 1 1 d
N3 N 0.36302(9) 0.63472(10) 1.04933(5) 0.0347(2) Uani 1 1 d
H3A H 0.4244(14) 0.6592(15) 1.0240(8) 0.043(4) Uiso 1 1 d
O1 O 0.17810(7) 0.26120(8) 0.99599(5) 0.0379(2) Uani 1 1 d
O2 O 0.37946(7) 0.34098(8) 1.01442(5) 0.03650(19) Uani 1 1 d
O3 O 0.29059(8) 0.61959(9) 1.16965(5) 0.0436(2) Uani 1 1 d
O4 O 0.47804(8) 0.71940(10) 1.14419(5) 0.0433(2) Uani 1 1 d
O5 O 0.24926(7) 0.72899(9) 0.91647(5) 0.0384(2) Uani 1 1 d
O1' O 0.03409(8) 1.16445(9) 0.76102(6) 0.0466(2) Uani 1 1 d
O2' O -0.07093(8) 1.08369(9) 0.86507(5) 0.0428(2) Uani 1 1 d

loop_
_atom_site_aniso_label
_atom_site_aniso_U_11
_atom_site_aniso_U_22
_atom_site_aniso_U_33
_atom_site_aniso_U_23
_atom_site_aniso_U_13
_atom_site_aniso_U_12
C1 0.0360(6) 0.0392(6) 0.0316(5) -0.0028(5) 0.0019(4) 0.0020(4)
C2 0.0281(5) 0.0396(6) 0.0317(5) 0.0016(4) 0.0035(4) 0.0042(4)
C3 0.0260(5) 0.0376(6) 0.0307(5) -0.0002(4) 0.0022(4) 0.0006(4)
C4 0.0275(5) 0.0372(6) 0.0350(5) 0.0021(4) 0.0056(4) 0.0022(4)
C5 0.0278(5) 0.0472(6) 0.0369(6) 0.0052(5) -0.0007(4) 0.0019(5)
C6 0.0336(6) 0.0467(6) 0.0334(5) 0.0002(5) -0.0034(4) -0.0017(5)
C8 0.0567(8) 0.0426(7) 0.0566(9) -0.0074(6) 0.0015(7) 0.0133(6)
C9 0.0436(7) 0.0438(7) 0.0405(6) 0.0050(5) 0.0034(5) 0.0043(5)
C10 0.0322(5) 0.0332(5) 0.0365(5) -0.0013(4) 0.0013(4) 0.0057(4)
C11 0.0537(8) 0.0456(7) 0.0344(6) -0.0049(5) -0.0089(5) 0.0023(6)
C12 0.0485(7) 0.0429(7) 0.0542(8) -0.0043(6) -0.0004(6) 0.0003(6)
C1' 0.0286(5) 0.0325(5) 0.0357(5) -0.0005(4) 0.0014(4) -0.0002(4)
C2' 0.0306(5) 0.0401(6) 0.0358(6) 0.0018(5) 0.0059(4) 0.0013(4)
C3' 0.0297(5) 0.0327(5) 0.0422(6) -0.0026(4) 0.0043(4) 0.0006(4)
C4' 0.0353(6) 0.0313(5) 0.0446(6) 0.0035(5) 0.0032(5) -0.0028(4)
C5' 0.0354(6) 0.0379(6) 0.0430(6) 0.0029(5) 0.0100(5) -0.0049(4)
C6' 0.0290(5) 0.0360(6) 0.0407(6) -0.0025(5) 0.0068(4) -0.0026(4)
C7' 0.0368(6) 0.0411(7) 0.0533(7) 0.0079(6) 0.0042(5) 0.0041(5)
C7A 0.0329(5) 0.0356(6) 0.0401(6) -0.0003(5) 0.0011(4) 0.0035(4)
N3 0.0278(4) 0.0440(5) 0.0325(5) -0.0009(4) 0.0032(4) -0.0030(4)
O1 0.0337(4) 0.0391(4) 0.0408(4) 0.0029(3) -0.0009(3) 0.0002(3)
O2 0.0282(4) 0.0407(4) 0.0407(4) 0.0041(3) 0.0019(3) 0.0046(3)
O3 0.0456(5) 0.0476(5) 0.0382(4) -0.0031(4) 0.0103(4) -0.0004(4)
O4 0.0375(4) 0.0537(5) 0.0385(4) -0.0112(4) -0.0007(3) -0.0022(4)
O5 0.0287(4) 0.0428(4) 0.0441(4) 0.0095(4) 0.0075(3) 0.0043(3)
O1' 0.0393(5) 0.0399(5) 0.0609(6) 0.0150(4) 0.0082(4) 0.0025(4)
O2' 0.0354(4) 0.0427(5) 0.0507(5) 0.0051(4) 0.0079(4) 0.0084(3)

loop_
_atom_type_symbol
_atom_type_description
_atom_type_scat_dispersion_real
_atom_type_scat_dispersion_imag
_atom_type_scat_source
C C 0.0033 0.0016 'International Tables Vol C Tables 4.2.6.8 and 6.1.1.4'
H H 0.0000 0.0000 'International Tables Vol C Tables 4.2.6.8 and 6.1.1.4'
N N 0.0061 0.0033 'International Tables Vol C Tables 4.2.6.8 and 6.1.1.4'
O O 0.0106 0.0060 'International Tables Vol C Tables 4.2.6.8 and 6.1.1.4'

loop_
_geom_angle_atom_site_label_1
_geom_angle_atom_site_label_2
_geom_angle_atom_site_label_3
_geom_angle
O1 C1 C6 109.81(9)
O1 C1 C2 101.51(8)
C6 C1 C2 114.84(10)
O1 C1 H1 109.6(8)
C6 C1 H1 109.5(8)
C2 C1 H1 111.3(8)
O2 C2 C1 102.95(9)
O2 C2 C3 110.25(9)
C1 C2 C3 111.15(9)
O2 C2 H2 107.3(7)
C1 C2 H2 113.8(7)
C3 C2 H2 111.0(7)
N3 C3 C2 111.08(8)
N3 C3 C4 112.32(9)
C2 C3 C4 111.85(9)
N3 C3 H3 105.6(7)
C2 C3 H3 109.8(7)
C4 C3 H3 105.8(7)
O5 C4 C5 110.77(9)
O5 C4 C3 106.91(8)
C5 C4 C3 111.21(9)
O5 C4 H4 108.3(8)
C5 C4 H4 111.3(7)
C3 C4 H4 108.2(7)
C6 C5 C4 123.35(10)
C6 C5 H5 119.9(9)
C4 C5 H5 116.7(9)
C5 C6 C1 123.06(11)
C5 C6 H6 120.5(8)
C1 C6 H6 116.5(8)
C7A C8 H8A 110.4(10)
C7A C8 H8B 109.1(10)
H8A C8 H8B 106.9(14)
C7A C8 H8C 109.8(10)
H8A C8 H8C 112.1(15)
H8B C8 H8C 108.5(13)
C7A C9 H9A 109.9(9)
C7A C9 H9B 109.3(9)
H9A C9 H9B 108.6(13)
C7A C9 H9C 111.7(9)
H9A C9 H9C 108.9(13)
H9B C9 H9C 108.4(13)
O3 C10 N3 125.68(11)
O3 C10 O4 124.17(10)
N3 C10 O4 110.15(9)
O4 C11 C12 109.86(11)
O4 C11 H11A 104.7(9)
C12 C11 H11A 110.2(10)
O4 C11 H11B 109.6(9)
C12 C11 H11B 111.4(9)
H11A C11 H11B 110.9(13)
C11 C12 H12A 109.3(10)
C11 C12 H12B 113.2(12)
H12A C12 H12B 109.9(15)
C11 C12 H12C 111.2(10)
H12A C12 H12C 106.4(14)
H12B C12 H12C 106.5(16)
O5 C1' C6' 114.90(9)
O5 C1' C2' 123.44(10)
C6' C1' C2' 121.66(10)
C3' C2' C1' 115.67(10)
C3' C2' H2' 121.1(8)
C1' C2' H2' 123.3(8)
C2' C3' O2' 127.43(10)
C2' C3' C4' 123.20(10)
O2' C3' C4' 109.36(10)
C5' C4' C3' 121.37(11)
C5' C4' O1' 129.07(11)
C3' C4' O1' 109.54(10)
C4' C5' C6' 117.03(11)
C4' C5' H5' 122.2(8)
C6' C5' H5' 120.7(8)
C1' C6' C5' 121.04(10)
C1' C6' H6' 118.5(7)
C5' C6' H6' 120.4(7)
O1' C7' O2' 106.47(10)
O1' C7' H7'1 109.7(8)
O2' C7' H7'1 109.3(8)
O1' C7' H7'2 109.0(9)
O2' C7' H7'2 109.8(9)
H7'1 C7' H7'2 112.5(11)
O1 C7A O2 105.67(9)
O1 C7A C9 108.55(9)
O2 C7A C9 109.63(10)
O1 C7A C8 111.59(10)
O2 C7A C8 108.37(10)
C9 C7A C8 112.78(11)
C10 N3 C3 121.85(10)
C10 N3 H3A 117.6(10)
C3 N3 H3A 120.0(10)
C7A O1 C1 106.71(8)
C2 O2 C7A 108.47(8)
C10 O4 C11 116.28(10)
C1' O5 C4 117.70(8)
C4' O1' C7' 102.87(9)
C3' O2' C7' 102.99(9)

loop_
_geom_bond_atom_site_label_1
_geom_bond_atom_site_label_2
_geom_bond_distance
C1 O1 1.4413(14)
C1 C6 1.4979(16)
C1 C2 1.5187(16)
C1 H1 0.984(14)
C2 O2 1.4320(13)
C2 C3 1.5271(15)
C2 H2 0.985(13)
C3 N3 1.4456(14)
C3 C4 1.5274(15)
C3 H3 0.996(13)
C4 O5 1.4435(13)
C4 C5 1.5081(16)
C4 H4 1.001(14)
C5 C6 1.3243(18)
C5 H5 0.957(15)
C6 H6 0.968(15)
C8 C7A 1.5142(17)
C8 H8A 0.970(19)
C8 H8B 1.001(18)
C8 H8C 0.972(17)
C9 C7A 1.5120(17)
C9 H9A 0.985(17)
C9 H9B 0.968(16)
C9 H9C 0.981(17)
C10 O3 1.2167(14)
C10 N3 1.3405(15)
C10 O4 1.3536(14)
C11 O4 1.4442(15)
C11 C12 1.5008(19)
C11 H11A 0.996(17)
C11 H11B 0.968(16)
C12 H12A 1.016(18)
C12 H12B 0.95(2)
C12 H12C 0.985(18)
C1' O5 1.3814(13)
C1' C6' 1.3922(16)
C1' C2' 1.4042(15)
C2' C3' 1.3743(16)
C2' H2' 0.979(14)
C3' O2' 1.3811(13)
C3' C4' 1.3823(16)
C4' C5' 1.3747(17)
C4' O1' 1.3863(14)
C5' C6' 1.3990(17)
C5' H5' 0.994(15)
C6' H6' 1.010(13)
C7' O1' 1.4325(15)
C7' O2' 1.4434(16)
C7' H7'1 1.001(14)
C7' H7'2 0.974(15)
C7A O1 1.4310(13)
C7A O2 1.4525(14)
N3 H3A 0.834(16)

loop_
_geom_hbond_atom_site_label_D
_geom_hbond_atom_site_label_H
_geom_hbond_atom_site_label_A
_geom_hbond_distance_DH
_geom_hbond_distance_HA
_geom_hbond_distance_DA
_geom_hbond_angle_DHA
_geom_hbond_site_symmetry_A
N3 H3A O2 0.834(16) 2.213(16) 2.9982(12) 157.1(13) 3_667
